data_7040847
loop_
_publ_author_name
'Bhattacharjee, Jayeeta'
'Das, Suman'
'Kottalanka, Ravi K.'
'Panda, Tarun K.'

_publ_section_title
;
 Hydroamination of carbodiimides, isocyanates, and isothiocyanates by a
 bis(phosphinoselenoic amide) supported titanium(iv) complex.
;
_journal_issue 44
_journal_name_full 'Dalton transactions (Cambridge, England : 2003)'
_journal_page_first 17824
_journal_page_last 17832
_journal_paper_doi 10.1039/c6dt03063g
_journal_volume 45
_journal_year 2016
_chemical_formula_moiety 'C9 H11 Cl N2 O'
_chemical_formula_sum 'C9 H11 Cl N2 O'
_chemical_formula_weight 198.65
_space_group_crystal_system orthorhombic
_space_group_IT_number 61
_space_group_name_Hall '-P 2ac 2ab'
_space_group_name_H-M_alt 'P b c a'
_symmetry_space_group_name_Hall '-P 2ac 2ab'
_symmetry_space_group_name_H-M 'P b c a'
_atom_sites_solution_hydrogens geom
_audit_creation_method SHELXL-2014/7
_audit_update_record
;
2016-09-10 deposited with the CCDC.
2016-10-10 downloaded from the CCDC.
;
_cell_angle_alpha 90
_cell_angle_beta 90
_cell_angle_gamma 90
_cell_formula_units_Z 8
_cell_length_a 9.1347(3)
_cell_length_b 11.3629(4)
_cell_length_c 18.5528(6)
_cell_measurement_reflns_used 1873
_cell_measurement_temperature 150(2)
_cell_measurement_theta_max 71.4541
_cell_measurement_theta_min 3.8870
_cell_volume 1925.72(11)
_computing_cell_refinement
'CrysAlisPro, Agilent Technologies,Version 1.171.35.19 (release 27-10-2011CrysAlis171 .NET)(compiled Oct 27'
_computing_data_collection
'CrysAlisPro, Agilent Technologies,Version 1.171.35.19 (release 27-10-2011CrysAlis171 .NET)(compiled Oct 27'
_computing_data_reduction
'CrysAlisPro, Agilent Technologies,Version 1.171.35.19 (release 27-10-2011CrysAlis171 .NET)(compiled Oct 27'
_computing_molecular_graphics 'ORTEP III & Olex 2.1'
_computing_publication_material WinGX
_computing_structure_refinement 'SHELXL-2014/7 (Sheldrick, 2014)'
_computing_structure_solution 'SHELXL-2014/7 (Sheldrick, 2014)'
_diffrn_ambient_temperature 150(2)
_diffrn_measured_fraction_theta_full 0.999
_diffrn_measured_fraction_theta_max 0.979
_diffrn_measurement_device_type 'SuperNova, Dual, Cu at zero, Eos'
_diffrn_radiation_type CuK\a
_diffrn_radiation_wavelength 1.54184
_diffrn_reflns_av_R_equivalents 0.0259
_diffrn_reflns_av_unetI/netI 0.0400
_diffrn_reflns_Laue_measured_fraction_full 0.999
_diffrn_reflns_Laue_measured_fraction_max 0.979
_diffrn_reflns_limit_h_max 11
_diffrn_reflns_limit_h_min -6
_diffrn_reflns_limit_k_max 13
_diffrn_reflns_limit_k_min -12
_diffrn_reflns_limit_l_max 15
_diffrn_reflns_limit_l_min -22
_diffrn_reflns_number 3946
_diffrn_reflns_point_group_measured_fraction_full 0.999
_diffrn_reflns_point_group_measured_fraction_max 0.979
_diffrn_reflns_theta_full 67.684
_diffrn_reflns_theta_max 71.596
_diffrn_reflns_theta_min 4.767
_diffrn_source 'SuperNova (Cu) X-ray Source'
_exptl_absorpt_coefficient_mu 3.201
_exptl_absorpt_correction_T_max 1.00000
_exptl_absorpt_correction_T_min 0.59522
_exptl_absorpt_correction_type multi-scan
_exptl_absorpt_process_details sadabs
_exptl_crystal_colour colorless
_exptl_crystal_density_diffrn 1.370
_exptl_crystal_description needle
_exptl_crystal_F_000 832
_exptl_crystal_size_max 0.28
_exptl_crystal_size_mid 0.24
_exptl_crystal_size_min 0.18
_refine_diff_density_max 0.362
_refine_diff_density_min -0.455
_refine_diff_density_rms 0.076
_refine_ls_extinction_method none
_refine_ls_goodness_of_fit_ref 1.049
_refine_ls_hydrogen_treatment constr
_refine_ls_matrix_type full
_refine_ls_number_parameters 120
_refine_ls_number_reflns 1833
_refine_ls_number_restraints 0
_refine_ls_restrained_S_all 1.049
_refine_ls_R_factor_all 0.0584
_refine_ls_R_factor_gt 0.0480
_refine_ls_shift/su_max 0.000
_refine_ls_shift/su_mean 0.000
_refine_ls_structure_factor_coef Fsqd
_refine_ls_weighting_details 'w=1/[\s^2^(Fo^2^)+(0.0622P)^2^+1.5772P] where P=(Fo^2^+2Fc^2^)/3'
_refine_ls_weighting_scheme calc
_refine_ls_wR_factor_gt 0.1203
_refine_ls_wR_factor_ref 0.1291
_reflns_Friedel_coverage 0.000
_reflns_number_gt 1568
_reflns_number_total 1833
_reflns_threshold_expression 'I > 2\s(I)'
_cod_data_source_file c6dt03063g2.cif
_cod_data_source_block B
_cod_depositor_comments 'Adding full bibliography for 7040846--7040847.cif.'
_cod_database_code 7040847
_shelx_shelxl_version_number 2014/7
_shelx_space_group_comment
;
The symmetry employed for this shelxl refinement is uniquely defined
by the following loop, which should always be used as a source of
symmetry information in preference to the above space-group names.
They are only intended as comments.
;

loop_
_space_group_symop_operation_xyz
'x, y, z'
'-x+1/2, -y, z+1/2'
'x+1/2, -y+1/2, -z'
'-x, y+1/2, -z+1/2'
'-x, -y, -z'
'x-1/2, y, -z-1/2'
'-x-1/2, y-1/2, z'
'x, -y-1/2, z-1/2'

loop_
_atom_site_label
_atom_site_type_symbol
_atom_site_fract_x
_atom_site_fract_y
_atom_site_fract_z
_atom_site_U_iso_or_equiv
_atom_site_adp_type
_atom_site_occupancy
_atom_site_site_symmetry_order
_atom_site_calc_flag
_atom_site_refinement_flags_posn
_atom_site_refinement_flags_adp
Cl1 Cl 0.11848(7) 0.39068(5) 0.47466(3) 0.0313(2) Uani 1 1 d . .
O1 O 0.14591(18) 0.02540(15) 0.19836(9) 0.0265(4) Uani 1 1 d . .
N1 N 0.3572(2) -0.02813(18) 0.14288(11) 0.0248(4) Uani 1 1 d . .
N2 N 0.3644(2) 0.09886(16) 0.23942(10) 0.0209(4) Uani 1 1 d . .
H2 H 0.4580 0.0979 0.2345 0.025 Uiso 1 1 calc R U
C1 C 0.2809(2) 0.03159(19) 0.19351(12) 0.0200(5) Uani 1 1 d . .
C2 C 0.2831(3) -0.1136(2) 0.09759(14) 0.0314(6) Uani 1 1 d . .
H2A H 0.1875 -0.1293 0.1169 0.047 Uiso 1 1 calc R U
H2B H 0.3388 -0.1851 0.0963 0.047 Uiso 1 1 calc R U
H2C H 0.2738 -0.0827 0.0496 0.047 Uiso 1 1 calc R U
C3 C 0.5120(3) -0.0080(2) 0.12903(15) 0.0340(6) Uani 1 1 d . .
H3A H 0.5333 0.0743 0.1342 0.051 Uiso 1 1 calc R U
H3B H 0.5353 -0.0328 0.0809 0.051 Uiso 1 1 calc R U
H3C H 0.5694 -0.0521 0.1629 0.051 Uiso 1 1 calc R U
C4 C 0.3026(2) 0.16956(19) 0.29441(12) 0.0194(5) Uani 1 1 d . .
C5 C 0.3628(3) 0.16327(19) 0.36344(12) 0.0216(5) Uani 1 1 d . .
H5 H 0.4411 0.1131 0.3725 0.026 Uiso 1 1 calc R U
C6 C 0.3055(3) 0.2319(2) 0.41852(12) 0.0229(5) Uani 1 1 d . .
H6 H 0.3457 0.2284 0.4645 0.027 Uiso 1 1 calc R U
C7 C 0.1890(3) 0.30535(19) 0.40471(12) 0.0220(5) Uani 1 1 d . .
C8 C 0.1293(3) 0.31440(19) 0.33613(12) 0.0226(5) Uani 1 1 d . .
H8 H 0.0517 0.3654 0.3273 0.027 Uiso 1 1 calc R U
C9 C 0.1869(2) 0.24639(19) 0.28096(12) 0.0211(5) Uani 1 1 d . .
H9 H 0.1481 0.2521 0.2347 0.025 Uiso 1 1 calc R U

loop_
_atom_site_aniso_label
_atom_site_aniso_U_11
_atom_site_aniso_U_22
_atom_site_aniso_U_33
_atom_site_aniso_U_23
_atom_site_aniso_U_13
_atom_site_aniso_U_12
Cl1 0.0343(4) 0.0298(3) 0.0298(3) -0.0054(2) 0.0091(2) 0.0047(2)
O1 0.0147(9) 0.0320(9) 0.0329(9) -0.0059(7) -0.0007(7) 0.0010(7)
N1 0.0175(10) 0.0278(10) 0.0291(10) -0.0093(8) 0.0008(8) 0.0005(8)
N2 0.0116(9) 0.0252(10) 0.0258(10) -0.0064(8) 0.0015(7) -0.0007(7)
C1 0.0146(12) 0.0207(11) 0.0246(11) 0.0007(9) -0.0012(8) 0.0015(9)
C2 0.0244(14) 0.0350(14) 0.0347(13) -0.0124(11) -0.0062(10) 0.0009(11)
C3 0.0236(14) 0.0381(14) 0.0403(14) -0.0149(12) 0.0092(11) -0.0031(11)
C4 0.0148(11) 0.0200(11) 0.0233(11) -0.0004(9) 0.0021(8) -0.0020(8)
C5 0.0199(12) 0.0211(11) 0.0239(11) 0.0015(9) 0.0006(9) 0.0038(9)
C6 0.0225(12) 0.0241(11) 0.0221(11) 0.0023(9) 0.0010(9) -0.0009(9)
C7 0.0226(12) 0.0181(10) 0.0253(11) -0.0001(9) 0.0071(9) -0.0003(9)
C8 0.0195(12) 0.0184(10) 0.0299(12) 0.0013(9) 0.0031(9) 0.0016(9)
C9 0.0187(12) 0.0208(11) 0.0238(11) 0.0021(9) 0.0002(9) 0.0000(9)

loop_
_atom_type_symbol
_atom_type_description
_atom_type_scat_dispersion_real
_atom_type_scat_dispersion_imag
_atom_type_scat_source
Ti Ti 0.2191 1.8069 'International Tables Vol C Tables 4.2.6.8 and 6.1.1.4'
Se Se -0.7943 1.1372 'International Tables Vol C Tables 4.2.6.8 and 6.1.1.4'
Cl Cl 0.3639 0.7018 'International Tables Vol C Tables 4.2.6.8 and 6.1.1.4'
P P 0.2955 0.4335 'International Tables Vol C Tables 4.2.6.8 and 6.1.1.4'
O O 0.0492 0.0322 'International Tables Vol C Tables 4.2.6.8 and 6.1.1.4'
N N 0.0311 0.0180 'International Tables Vol C Tables 4.2.6.8 and 6.1.1.4'
C C 0.0181 0.0091 'International Tables Vol C Tables 4.2.6.8 and 6.1.1.4'
H H 0.0000 0.0000 'International Tables Vol C Tables 4.2.6.8 and 6.1.1.4'

loop_
_geom_angle_atom_site_label_1
_geom_angle_atom_site_label_2
_geom_angle_atom_site_label_3
_geom_angle
C1 N1 C2 119.8(2)
C1 N1 C3 123.0(2)
C2 N1 C3 117.1(2)
C1 N2 C4 122.71(19)
C1 N2 H2 118.6
C4 N2 H2 118.6
O1 C1 N1 122.3(2)
O1 C1 N2 122.6(2)
N1 C1 N2 115.1(2)
N1 C2 H2A 109.5
N1 C2 H2B 109.5
H2A C2 H2B 109.5
N1 C2 H2C 109.5
H2A C2 H2C 109.5
H2B C2 H2C 109.5
N1 C3 H3A 109.5
N1 C3 H3B 109.5
H3A C3 H3B 109.5
N1 C3 H3C 109.5
H3A C3 H3C 109.5
H3B C3 H3C 109.5
C9 C4 C5 119.7(2)
C9 C4 N2 121.9(2)
C5 C4 N2 118.4(2)
C6 C5 C4 119.9(2)
C6 C5 H5 120.1
C4 C5 H5 120.1
C7 C6 C5 119.7(2)
C7 C6 H6 120.2
C5 C6 H6 120.2
C6 C7 C8 121.3(2)
C6 C7 Cl1 118.96(18)
C8 C7 Cl1 119.71(18)
C9 C8 C7 119.1(2)
C9 C8 H8 120.5
C7 C8 H8 120.5
C8 C9 C4 120.3(2)
C8 C9 H9 119.8
C4 C9 H9 119.8

loop_
_geom_bond_atom_site_label_1
_geom_bond_atom_site_label_2
_geom_bond_distance
Cl1 C7 1.744(2)
O1 C1 1.239(3)
N1 C1 1.352(3)
N1 C2 1.451(3)
N1 C3 1.455(3)
N2 C1 1.375(3)
N2 C4 1.416(3)
N2 H2 0.8600
C2 H2A 0.9600
C2 H2B 0.9600
C2 H2C 0.9600
C3 H3A 0.9600
C3 H3B 0.9600
C3 H3C 0.9600
C4 C9 1.393(3)
C4 C5 1.396(3)
C5 C6 1.388(3)
C5 H5 0.9300
C6 C7 1.376(3)
C6 H6 0.9300
C7 C8 1.388(3)
C8 C9 1.386(3)
C8 H8 0.9300
C9 H9 0.9300

loop_
_geom_hbond_atom_site_label_D
_geom_hbond_atom_site_label_H
_geom_hbond_atom_site_label_A
_geom_hbond_distance_DH
_geom_hbond_distance_HA
_geom_hbond_distance_DA
_geom_hbond_angle_DHA
_geom_hbond_site_symmetry_A
N2 H2 O1 0.86 2.27 2.940(2) 134.2 6_656
C8 H8 O1 0.93 2.61 3.532(3) 174.1 4
C5 H5 O1 0.93 2.49 3.234(3) 136.6 6_656
C2 H2C Cl1 0.96 2.95 3.725(3) 138.5 8_565

loop_
_geom_torsion_atom_site_label_1
_geom_torsion_atom_site_label_2
_geom_torsion_atom_site_label_3
_geom_torsion_atom_site_label_4
_geom_torsion
C2 N1 C1 O1 -7.5(3)
C3 N1 C1 O1 170.0(2)
C2 N1 C1 N2 172.0(2)
C3 N1 C1 N2 -10.4(3)
C4 N2 C1 O1 -2.2(3)
C4 N2 C1 N1 178.3(2)
C1 N2 C4 C9 -48.9(3)
C1 N2 C4 C5 132.7(2)
C9 C4 C5 C6 1.1(3)
N2 C4 C5 C6 179.6(2)
C4 C5 C6 C7 0.4(3)
C5 C6 C7 C8 -1.5(3)
C5 C6 C7 Cl1 179.87(17)
C6 C7 C8 C9 1.1(3)
Cl1 C7 C8 C9 179.73(17)
C7 C8 C9 C4 0.4(3)
C5 C4 C9 C8 -1.5(3)
N2 C4 C9 C8 -179.9(2)
